data_2231251
loop_
_publ_author_name
'Ilie, Adriana'
'Soran, Albert'
'Laguna, Antonio'
'Silvestru, Cristian'

_publ_section_title
;
 Bis(8-methyl-2,8-dicarba-<i>closo</i>-dodecaboran-2-yl) triselenide
;
_journal_coeditor_code PK2331
_journal_issue 8
_journal_name_full 'Acta Crystallographica Section E'
_journal_page_first o1908
_journal_paper_doi 10.1107/S1600536811025712
_journal_volume 67
_journal_year 2011
_chemical_formula_iupac 'C6 H26 B20 Se3'
_chemical_formula_moiety 'C6 H26 B20 Se3'
_chemical_formula_sum 'C6 H26 B20 Se3'
_chemical_formula_weight 551.35
_chemical_name_systematic
;
Bis(8-methyl-2,8-dicarba-<i>closo</i>-dodecaboran-2-yl) triselenide
;
_space_group_IT_number 33
_symmetry_cell_setting orthorhombic
_symmetry_space_group_name_Hall 'P 2c -2n'
_symmetry_space_group_name_H-M 'P n a 21'
_atom_sites_solution_hydrogens geom
_atom_sites_solution_primary direct
_atom_sites_solution_secondary difmap
_audit_creation_method SHELXL-97
_cell_angle_alpha 90.00
_cell_angle_beta 90.00
_cell_angle_gamma 90.00
_cell_formula_units_Z 4
_cell_length_a 18.947(2)
_cell_length_b 11.2734(13)
_cell_length_c 10.8533(12)
_cell_measurement_reflns_used 2078
_cell_measurement_temperature 297(2)
_cell_measurement_theta_max 18.47
_cell_measurement_theta_min 2.61
_cell_volume 2318.2(4)
_computing_cell_refinement 'SAINT-Plus (Bruker, 2001)'
_computing_data_collection 'SMART (Bruker, 2000)'
_computing_data_reduction 'SAINT-Plus (Bruker, 2001)'
_computing_molecular_graphics 'DIAMOND (Brandenburg, 2006)'
_computing_publication_material 'enCIFer (Allen <i>et al.</i>, 2004) and publCIF (Westrip, 2010)'
_computing_structure_refinement 'SHELXL97 (Sheldrick, 2008)'
_computing_structure_solution 'SHELXS97 (Sheldrick, 2008)'
_diffrn_ambient_temperature 297(2)
_diffrn_measured_fraction_theta_full 1.000
_diffrn_measured_fraction_theta_max 1.000
_diffrn_measurement_device_type 'Bruker SMART CCD area-detector'
_diffrn_measurement_method '\f and \w'
_diffrn_radiation_monochromator graphite
_diffrn_radiation_source 'fine-focus sealed tube'
_diffrn_radiation_type MoK\a
_diffrn_radiation_wavelength 0.71073
_diffrn_reflns_av_R_equivalents 0.0685
_diffrn_reflns_av_sigmaI/netI 0.0724
_diffrn_reflns_limit_h_max 22
_diffrn_reflns_limit_h_min -22
_diffrn_reflns_limit_k_max 13
_diffrn_reflns_limit_k_min -13
_diffrn_reflns_limit_l_max 12
_diffrn_reflns_limit_l_min -12
_diffrn_reflns_number 16082
_diffrn_reflns_theta_full 25.00
_diffrn_reflns_theta_max 25.00
_diffrn_reflns_theta_min 2.10
_diffrn_standards_number 0
_exptl_absorpt_coefficient_mu 4.753
_exptl_absorpt_correction_T_max 0.450
_exptl_absorpt_correction_T_min 0.252
_exptl_absorpt_correction_type multi-scan
_exptl_absorpt_process_details '(SADABS; Bruker, 2000)'
_exptl_crystal_colour yellow
_exptl_crystal_density_diffrn 1.580
_exptl_crystal_density_method 'not measured'
_exptl_crystal_description block
_exptl_crystal_F_000 1056
_exptl_crystal_size_max 0.40
_exptl_crystal_size_mid 0.30
_exptl_crystal_size_min 0.20
_refine_diff_density_max 0.609
_refine_diff_density_min -0.381
_refine_ls_abs_structure_details 'Flack (1983), 1920 Friedel pairs'
_refine_ls_abs_structure_Flack 0.01(2)
_refine_ls_extinction_method none
_refine_ls_goodness_of_fit_ref 1.049
_refine_ls_hydrogen_treatment constr
_refine_ls_matrix_type full
_refine_ls_number_parameters 264
_refine_ls_number_reflns 4083
_refine_ls_number_restraints 1
_refine_ls_restrained_S_all 1.049
_refine_ls_R_factor_all 0.0670
_refine_ls_R_factor_gt 0.0534
_refine_ls_shift/su_max 0.001
_refine_ls_shift/su_mean 0.000
_refine_ls_structure_factor_coef Fsqd
_refine_ls_weighting_details 'calc w=1/[\s^2^(Fo^2^)+(0.0497P)^2^] where P=(Fo^2^+2Fc^2^)/3'
_refine_ls_weighting_scheme calc
_refine_ls_wR_factor_gt 0.1080
_refine_ls_wR_factor_ref 0.1132
_reflns_number_gt 3398
_reflns_number_total 4083
_reflns_threshold_expression I>2\s(I)
_cod_data_source_file pk2331.cif
_cod_data_source_block I
_cod_original_cell_volume 2318.2(5)
_cod_database_code 2231251
_cod_database_fobs_code 2231251

loop_
_symmetry_equiv_pos_as_xyz
'x, y, z'
'-x, -y, z+1/2'
'x+1/2, -y+1/2, z'
'-x+1/2, y+1/2, z+1/2'

loop_
_atom_site_type_symbol
_atom_site_label
_atom_site_fract_x
_atom_site_fract_y
_atom_site_fract_z
_atom_site_U_iso_or_equiv
_atom_site_adp_type
_atom_site_calc_flag
_atom_site_refinement_flags
_atom_site_occupancy
_atom_site_symmetry_multiplicity
B B1 0.8152(5) -0.3444(9) 0.1248(8) 0.049(2) Uani d . 1 1
H H1 0.8670 -0.3770 0.0938 0.059 Uiso calc R 1 1
B B2 0.8058(4) -0.2509(8) 0.2541(8) 0.042(2) Uani d . 1 1
H H2 0.8520 -0.2206 0.3068 0.051 Uiso calc R 1 1
B B3 0.7474(5) -0.3072(7) 0.0166(9) 0.045(2) Uani d . 1 1
H H3 0.7554 -0.3158 -0.0834 0.055 Uiso calc R 1 1
B B4 0.7359(5) -0.4328(9) 0.1164(9) 0.056(3) Uani d . 1 1
H H4 0.7359 -0.5246 0.0820 0.067 Uiso calc R 1 1
B B5 0.7735(6) -0.3945(7) 0.2635(9) 0.053(2) Uani d . 1 1
H H5 0.7987 -0.4607 0.3236 0.064 Uiso calc R 1 1
B B6 0.7228(5) -0.2797(9) 0.3243(9) 0.051(2) Uani d . 1 1
H H6 0.7145 -0.2702 0.4241 0.061 Uiso calc R 1 1
B B7 0.6993(4) -0.1897(8) 0.0820(9) 0.044(2) Uani d . 1 1
H H7 0.6766 -0.1191 0.0244 0.052 Uiso calc R 1 1
B B8 0.6658(5) -0.3341(8) 0.0858(10) 0.051(2) Uani d . 1 1
H H8 0.6203 -0.3608 0.0295 0.061 Uiso calc R 1 1
B B9 0.6807(5) -0.3890(8) 0.2379(9) 0.052(2) Uani d . 1 1
H H9 0.6445 -0.4526 0.2816 0.062 Uiso calc R 1 1
B B10 0.6567(5) -0.2416(9) 0.2160(8) 0.050(2) Uani d . 1 1
H H10 0.6050 -0.2070 0.2448 0.060 Uiso calc R 1 1
B B11 1.0502(5) 0.1868(9) 0.0637(9) 0.052(3) Uani d . 1 1
H H11 1.0780 0.1126 0.0193 0.063 Uiso calc R 1 1
B B12 0.9589(4) 0.2115(7) 0.0395(8) 0.040(2) Uani d . 1 1
H H12 0.9263 0.1528 -0.0181 0.048 Uiso calc R 1 1
B B13 1.0214(5) 0.3096(9) -0.0207(10) 0.054(3) Uani d . 1 1
H H13 1.0303 0.3162 -0.1206 0.064 Uiso calc R 1 1
B B14 1.0909(5) 0.3232(9) 0.0901(10) 0.055(2) Uani d . 1 1
H H14 1.1458 0.3398 0.0620 0.067 Uiso calc R 1 1
B B15 1.0710(5) 0.2338(9) 0.2168(9) 0.052(3) Uani d . 1 1
H H15 1.1123 0.1906 0.2720 0.062 Uiso calc R 1 1
B B16 0.9918(5) 0.2851(8) 0.2848(9) 0.052(3) Uani d . 1 1
H H16 0.9804 0.2735 0.3834 0.063 Uiso calc R 1 1
B B17 0.9455(5) 0.3657(8) 0.0479(9) 0.050(2) Uani d . 1 1
H H17 0.9046 0.4099 -0.0074 0.060 Uiso calc R 1 1
B B18 1.0262(5) 0.4347(9) 0.0783(10) 0.059(3) Uani d . 1 1
H H18 1.0388 0.5237 0.0431 0.070 Uiso calc R 1 1
B B19 1.0556(6) 0.3843(9) 0.2281(10) 0.059(3) Uani d . 1 1
H H19 1.0870 0.4404 0.2904 0.071 Uiso calc R 1 1
B B20 0.9641(5) 0.4120(8) 0.2017(10) 0.052(2) Uani d . 1 1
H H20 0.9357 0.4852 0.2468 0.063 Uiso calc R 1 1
C C1 0.7868(3) -0.2037(6) 0.1094(7) 0.0353(16) Uani d . 1 1
C C2 0.7330(4) -0.1659(7) 0.2261(6) 0.0407(18) Uani d . 1 1
C C3 0.7363(5) -0.0404(7) 0.2731(8) 0.060(2) Uani d . 1 1
H H3A 0.7809 -0.0271 0.3125 0.091 Uiso calc R 1 1
H H3B 0.6989 -0.0276 0.3313 0.091 Uiso calc R 1 1
H H3C 0.7311 0.0137 0.2053 0.091 Uiso calc R 1 1
C C4 0.9916(4) 0.1729(6) 0.1812(7) 0.0371(17) Uani d . 1 1
C C5 0.9286(4) 0.2786(6) 0.1715(7) 0.0382(17) Uani d . 1 1
C C6 0.8535(4) 0.2487(8) 0.2121(8) 0.059(2) Uani d . 1 1
H H6A 0.8493 0.1646 0.2238 0.089 Uiso calc R 1 1
H H6B 0.8207 0.2741 0.1499 0.089 Uiso calc R 1 1
H H6C 0.8432 0.2887 0.2881 0.089 Uiso calc R 1 1
Se Se1 0.83965(4) -0.08061(7) 0.02743(8) 0.0485(2) Uani d . 1 1
Se Se2 0.95387(4) -0.10616(7) 0.09702(9) 0.0543(2) Uani d . 1 1
Se Se3 0.96638(4) 0.02322(7) 0.26085(7) 0.0528(2) Uani d . 1 1

loop_
_atom_site_aniso_label
_atom_site_aniso_U_11
_atom_site_aniso_U_22
_atom_site_aniso_U_33
_atom_site_aniso_U_12
_atom_site_aniso_U_13
_atom_site_aniso_U_23
B1 0.050(6) 0.047(5) 0.050(6) 0.014(4) 0.003(4) 0.004(4)
B2 0.037(5) 0.061(6) 0.028(4) 0.007(4) -0.003(4) 0.005(5)
B3 0.057(6) 0.042(5) 0.038(5) 0.004(4) -0.009(5) -0.012(4)
B4 0.071(7) 0.041(5) 0.056(6) 0.000(5) 0.003(5) -0.011(5)
B5 0.075(7) 0.034(5) 0.050(5) 0.004(4) 0.009(5) 0.008(5)
B6 0.039(5) 0.072(7) 0.042(5) 0.002(5) 0.005(4) 0.008(5)
B7 0.036(5) 0.044(5) 0.050(5) 0.004(4) -0.010(4) 0.003(4)
B8 0.053(6) 0.042(5) 0.058(5) -0.017(4) -0.012(5) 0.013(5)
B9 0.062(6) 0.031(5) 0.062(6) -0.012(4) 0.006(5) 0.001(4)
B10 0.048(6) 0.056(6) 0.045(5) 0.000(5) -0.006(4) 0.009(5)
B11 0.036(5) 0.059(6) 0.062(7) 0.005(5) 0.010(4) -0.008(5)
B12 0.049(6) 0.035(5) 0.036(5) -0.002(4) -0.004(4) 0.003(4)
B13 0.045(6) 0.057(7) 0.058(6) -0.002(5) 0.003(5) -0.001(5)
B14 0.041(5) 0.061(6) 0.065(6) -0.013(4) 0.007(5) 0.005(6)
B15 0.030(5) 0.065(7) 0.061(7) -0.007(5) -0.013(4) -0.006(5)
B16 0.046(6) 0.058(6) 0.053(7) -0.004(5) -0.007(5) 0.001(5)
B17 0.062(6) 0.039(5) 0.050(6) 0.006(5) 0.004(5) 0.005(4)
B18 0.065(7) 0.048(6) 0.063(6) -0.016(5) 0.003(5) 0.001(5)
B19 0.064(7) 0.051(6) 0.062(7) -0.019(5) -0.012(5) -0.008(5)
B20 0.060(7) 0.040(6) 0.057(6) 0.012(4) -0.007(5) -0.008(5)
C1 0.037(4) 0.036(4) 0.033(4) 0.002(3) -0.003(3) -0.003(3)
C2 0.039(4) 0.047(5) 0.036(4) 0.005(3) 0.004(3) -0.005(3)
C3 0.081(6) 0.044(5) 0.057(5) 0.007(4) -0.002(5) -0.019(4)
C4 0.037(4) 0.032(4) 0.043(4) 0.001(3) -0.005(3) 0.006(3)
C5 0.039(4) 0.043(4) 0.032(4) 0.004(4) 0.005(3) 0.003(3)
C6 0.050(5) 0.065(6) 0.063(6) 0.003(4) 0.014(4) 0.011(5)
Se1 0.0563(5) 0.0459(4) 0.0434(4) -0.0062(4) 0.0029(4) 0.0088(4)
Se2 0.0457(5) 0.0423(4) 0.0749(6) 0.0014(4) 0.0136(5) -0.0047(5)
Se3 0.0621(5) 0.0472(5) 0.0491(4) -0.0042(4) -0.0055(5) 0.0111(4)

loop_
_atom_type_symbol
_atom_type_description
_atom_type_scat_dispersion_real
_atom_type_scat_dispersion_imag
_atom_type_scat_source
C C 0.0033 0.0016 'International Tables Vol C Tables 4.2.6.8 and 6.1.1.4'
H H 0.0000 0.0000 'International Tables Vol C Tables 4.2.6.8 and 6.1.1.4'
B B 0.0013 0.0007 'International Tables Vol C Tables 4.2.6.8 and 6.1.1.4'
Se Se -0.0929 2.2259 'International Tables Vol C Tables 4.2.6.8 and 6.1.1.4'

loop_
_geom_angle_atom_site_label_1
_geom_angle_atom_site_label_2
_geom_angle_atom_site_label_3
_geom_angle
C1 B1 B2 58.9(5)
C1 B1 B3 59.0(5)
B2 B1 B3 108.0(6)
C1 B1 B5 103.9(6)
B2 B1 B5 58.4(5)
B3 B1 B5 108.0(7)
C1 B1 B4 104.5(6)
B2 B1 B4 106.7(6)
B3 B1 B4 59.9(5)
B5 B1 B4 60.1(5)
C1 B1 H1 124.7
B2 B1 H1 122.3
B3 B1 H1 121.1
B5 B1 H1 123.0
B4 B1 H1 122.7
C1 B2 C2 59.2(4)
C1 B2 B5 105.8(6)
C2 B2 B5 104.4(6)
C1 B2 B1 58.2(5)
C2 B2 B1 106.0(6)
B5 B2 B1 61.6(5)
C1 B2 B6 105.4(6)
C2 B2 B6 57.5(5)
B5 B2 B6 59.4(5)
B1 B2 B6 108.7(7)
C1 B2 H2 123.6
C2 B2 H2 124.2
B5 B2 H2 122.7
B1 B2 H2 121.3
B6 B2 H2 122.5
C1 B3 B8 104.6(6)
C1 B3 B7 58.4(4)
B8 B3 B7 59.8(5)
C1 B3 B1 57.4(5)
B8 B3 B1 108.2(7)
B7 B3 B1 106.5(6)
C1 B3 B4 103.6(6)
B8 B3 B4 59.7(5)
B7 B3 B4 106.7(6)
B1 B3 B4 60.5(5)
C1 B3 H3 125.5
B8 B3 H3 122.1
B7 B3 H3 122.4
B1 B3 H3 121.9
B4 B3 H3 122.8
B9 B4 B8 61.0(6)
B9 B4 B3 107.7(6)
B8 B4 B3 58.7(5)
B9 B4 B5 60.1(6)
B8 B4 B5 108.2(7)
B3 B4 B5 107.3(6)
B9 B4 B1 107.6(7)
B8 B4 B1 106.7(7)
B3 B4 B1 59.6(5)
B5 B4 B1 59.5(5)
B9 B4 H4 121.3
B8 B4 H4 122.0
B3 B4 H4 122.5
B5 B4 H4 121.8
B1 B4 H4 122.5
B2 B5 B6 61.5(5)
B2 B5 B9 107.9(6)
B6 B5 B9 59.2(5)
B2 B5 B1 60.0(5)
B6 B5 B1 109.1(6)
B9 B5 B1 107.1(7)
B2 B5 B4 108.2(7)
B6 B5 B4 107.2(7)
B9 B5 B4 58.7(6)
B1 B5 B4 60.4(6)
B2 B5 H5 121.0
B6 B5 H5 121.2
B9 B5 H5 122.9
B1 B5 H5 121.4
B4 B5 H5 122.3
C2 B6 B9 104.6(7)
C2 B6 B5 105.3(6)
B9 B6 B5 61.5(6)
C2 B6 B10 58.3(5)
B9 B6 B10 59.4(6)
B5 B6 B10 108.6(7)
C2 B6 B2 59.1(5)
B9 B6 B2 107.7(7)
B5 B6 B2 59.0(5)
B10 B6 B2 107.3(6)
C2 B6 H6 124.6
B9 B6 H6 122.2
B5 B6 H6 121.6
B10 B6 H6 121.9
B2 B6 H6 122.1
C1 B7 C2 59.2(4)
C1 B7 B8 105.3(6)
C2 B7 B8 105.1(6)
C1 B7 B3 59.5(4)
C2 B7 B3 107.1(6)
B8 B7 B3 59.7(5)
C1 B7 B10 105.8(6)
C2 B7 B10 57.9(5)
B8 B7 B10 60.4(6)
B3 B7 B10 108.7(7)
C1 B7 H7 123.3
C2 B7 H7 123.5
B8 B7 H7 123.1
B3 B7 H7 121.2
B10 B7 H7 122.1
B3 B8 B7 60.5(5)
B3 B8 B4 61.6(5)
B7 B8 B4 108.6(6)
B3 B8 B10 109.2(6)
B7 B8 B10 60.3(5)
B4 B8 B10 107.2(7)
B3 B8 B9 108.5(7)
B7 B8 B9 106.7(7)
B4 B8 B9 59.2(5)
B10 B8 B9 58.7(5)
B3 B8 H8 120.2
B7 B8 H8 121.8
B4 B8 H8 121.5
B10 B8 H8 122.0
B9 B8 H8 122.9
B10 B9 B6 61.1(5)
B10 B9 B4 108.8(7)
B6 B9 B4 109.3(7)
B10 B9 B5 108.2(6)
B6 B9 B5 59.3(5)
B4 B9 B5 61.3(6)
B10 B9 B8 60.1(5)
B6 B9 B8 109.0(6)
B4 B9 B8 59.8(6)
B5 B9 B8 108.2(7)
B10 B9 H9 121.2
B6 B9 H9 121.0
B4 B9 H9 120.8
B5 B9 H9 121.8
B8 B9 H9 121.7
C2 B10 B9 104.5(7)
C2 B10 B7 59.5(5)
B9 B10 B7 108.1(7)
C2 B10 B8 105.6(6)
B9 B10 B8 61.3(5)
B7 B10 B8 59.4(5)
C2 B10 B6 58.1(5)
B9 B10 B6 59.5(6)
B7 B10 B6 107.7(6)
B8 B10 B6 108.6(7)
C2 B10 H10 124.5
B9 B10 H10 122.2
B7 B10 H10 121.6
B8 B10 H10 121.6
B6 B10 H10 121.9
C4 B11 B14 104.3(7)
C4 B11 B13 105.2(6)
B14 B11 B13 61.7(6)
C4 B11 B12 59.2(5)
B14 B11 B12 108.5(7)
B13 B11 B12 59.5(5)
C4 B11 B15 58.2(5)
B14 B11 B15 59.2(6)
B13 B11 B15 108.8(7)
B12 B11 B15 107.8(6)
C4 B11 H11 124.9
B14 B11 H11 122.1
B13 B11 H11 121.5
B12 B11 H11 121.5
B15 B11 H11 121.8
C4 B12 C5 59.0(4)
C4 B12 B13 104.6(6)
C5 B12 B13 105.1(6)
C4 B12 B17 104.8(6)
C5 B12 B17 58.2(5)
B13 B12 B17 59.4(5)
C4 B12 B11 58.3(5)
C5 B12 B11 105.8(6)
B13 B12 B11 59.5(5)
B17 B12 B11 106.7(6)
C4 B12 H12 124.0
C5 B12 H12 123.4
B13 B12 H12 123.3
B17 B12 H12 123.0
B11 B12 H12 122.5
B17 B13 B12 60.6(5)
B17 B13 B11 108.8(7)
B12 B13 B11 61.0(5)
B17 B13 B18 59.6(6)
B12 B13 B18 108.1(7)
B11 B13 B18 107.2(7)
B17 B13 B14 106.8(7)
B12 B13 B14 107.6(7)
B11 B13 B14 59.1(5)
B18 B13 B14 59.2(6)
B17 B13 H13 121.6
B12 B13 H13 121.1
B11 B13 H13 121.5
B18 B13 H13 122.3
B14 B13 H13 122.9
B11 B14 B15 61.7(5)
B11 B14 B18 108.1(6)
B15 B14 B18 108.6(7)
B11 B14 B19 108.3(7)
B15 B14 B19 58.6(6)
B18 B14 B19 61.5(6)
B11 B14 B13 59.2(5)
B15 B14 B13 108.7(6)
B18 B14 B13 60.0(5)
B19 B14 B13 108.9(7)
B11 B14 H14 121.5
B15 B14 H14 121.4
B18 B14 H14 121.1
B19 B14 H14 121.5
B13 B14 H14 121.6
C4 B15 B19 105.4(7)
C4 B15 B14 104.2(6)
B19 B15 B14 61.6(6)
C4 B15 B16 58.4(5)
B19 B15 B16 60.4(6)
B14 B15 B16 108.8(7)
C4 B15 B11 58.2(5)
B19 B15 B11 108.7(7)
B14 B15 B11 59.1(6)
B16 B15 B11 107.3(6)
C4 B15 H15 125.1
B19 B15 H15 121.1
B14 B15 H15 122.1
B16 B15 H15 121.5
B11 B15 H15 122.1
C4 B16 C5 59.4(4)
C4 B16 B19 104.2(7)
C5 B16 B19 104.9(7)
C4 B16 B15 58.7(5)
C5 B16 B15 106.2(6)
B19 B16 B15 58.6(5)
C4 B16 B20 105.3(6)
C5 B16 B20 57.5(5)
B19 B16 B20 60.8(6)
B15 B16 B20 107.7(7)
C4 B16 H16 123.8
C5 B16 H16 123.6
B19 B16 H16 123.5
B15 B16 H16 122.3
B20 B16 H16 122.2
C5 B17 B13 106.6(7)
C5 B17 B18 106.0(7)
B13 B17 B18 61.3(6)
C5 B17 B12 59.7(5)
B13 B17 B12 59.9(5)
B18 B17 B12 108.9(7)
C5 B17 B20 57.7(5)
B13 B17 B20 110.2(7)
B18 B17 B20 61.3(6)
B12 B17 B20 108.1(7)
C5 B17 H17 124.2
B13 B17 H17 120.9
B18 B17 H17 121.1
B12 B17 H17 121.4
B20 B17 H17 121.1
B17 B18 B14 107.7(7)
B17 B18 B13 59.1(5)
B14 B18 B13 60.8(6)
B17 B18 B20 60.4(6)
B14 B18 B20 107.4(7)
B13 B18 B20 107.7(7)
B17 B18 B19 107.4(7)
B14 B18 B19 59.7(6)
B13 B18 B19 108.0(7)
B20 B18 B19 59.3(6)
B17 B18 H18 122.1
B14 B18 H18 121.7
B13 B18 H18 121.7
B20 B18 H18 122.0
B19 B18 H18 122.1
B15 B19 B16 61.0(6)
B15 B19 B14 59.8(6)
B16 B19 B14 107.9(7)
B15 B19 B20 108.9(7)
B16 B19 B20 60.0(5)
B14 B19 B20 107.3(7)
B15 B19 B18 107.3(7)
B16 B19 B18 107.6(7)
B14 B19 B18 58.7(6)
B20 B19 B18 60.1(6)
B15 B19 H19 121.2
B16 B19 H19 121.5
B14 B19 H19 122.5
B20 B19 H19 121.5
B18 B19 H19 122.5
C5 B20 B16 59.7(5)
C5 B20 B17 58.4(5)
B16 B20 B17 107.4(6)
C5 B20 B19 105.3(6)
B16 B20 B19 59.2(5)
B17 B20 B19 106.9(7)
C5 B20 B18 104.1(6)
B16 B20 B18 107.5(7)
B17 B20 B18 58.3(6)
B19 B20 B18 60.7(6)
C5 B20 H20 124.2
B16 B20 H20 121.6
B17 B20 H20 122.7
B19 B20 H20 122.3
B18 B20 H20 122.9
C2 C1 B1 111.0(6)
C2 C1 B7 60.9(5)
B1 C1 B7 114.7(6)
C2 C1 B2 60.7(4)
B1 C1 B2 62.9(5)
B7 C1 B2 113.5(6)
C2 C1 B3 110.5(5)
B1 C1 B3 63.6(5)
B7 C1 B3 62.1(5)
B2 C1 B3 115.0(6)
C2 C1 Se1 118.7(5)
B1 C1 Se1 123.9(5)
B7 C1 Se1 111.1(5)
B2 C1 Se1 122.9(5)
B3 C1 Se1 116.4(5)
C3 C2 B6 120.6(7)
C3 C2 B10 122.3(6)
B6 C2 B10 63.6(5)
C3 C2 C1 117.9(6)
B6 C2 C1 110.7(6)
B10 C2 C1 110.1(6)
C3 C2 B2 115.7(6)
B6 C2 B2 63.3(5)
B10 C2 B2 114.9(6)
C1 C2 B2 60.1(4)
C3 C2 B7 118.2(6)
B6 C2 B7 114.7(6)
B10 C2 B7 62.6(5)
C1 C2 B7 59.9(4)
B2 C2 B7 112.1(6)
C2 C3 H3A 109.5
C2 C3 H3B 109.5
H3A C3 H3B 109.5
C2 C3 H3C 109.5
H3A C3 H3C 109.5
H3B C3 H3C 109.5
C5 C4 B16 61.1(5)
C5 C4 B15 110.8(6)
B16 C4 B15 62.8(5)
C5 C4 B11 110.5(6)
B16 C4 B11 115.3(6)
B15 C4 B11 63.5(5)
C5 C4 B12 60.6(4)
B16 C4 B12 114.0(6)
B15 C4 B12 114.9(6)
B11 C4 B12 62.5(5)
C5 C4 Se3 117.6(4)
B16 C4 Se3 110.6(5)
B15 C4 Se3 117.7(5)
B11 C4 Se3 124.9(5)
B12 C4 Se3 121.9(5)
C6 C5 B20 120.9(6)
C6 C5 C4 119.0(6)
B20 C5 C4 109.6(6)
C6 C5 B17 122.2(7)
B20 C5 B17 63.8(5)
C4 C5 B17 108.9(5)
C6 C5 B16 116.9(6)
B20 C5 B16 62.8(5)
C4 C5 B16 59.5(4)
B17 C5 B16 114.1(6)
C6 C5 B12 117.1(6)
B20 C5 B12 115.0(6)
C4 C5 B12 60.4(4)
B17 C5 B12 62.1(5)
B16 C5 B12 112.5(6)
C5 C6 H6A 109.5
C5 C6 H6B 109.5
H6A C6 H6B 109.5
C5 C6 H6C 109.5
H6A C6 H6C 109.5
H6B C6 H6C 109.5
C1 Se1 Se2 104.2(2)
Se1 Se2 Se3 105.60(4)
C4 Se3 Se2 103.3(2)

loop_
_geom_bond_atom_site_label_1
_geom_bond_atom_site_label_2
_geom_bond_distance
B1 C1 1.683(11)
B1 B2 1.763(13)
B1 B3 1.790(12)
B1 B5 1.791(13)
B1 B4 1.806(14)
B1 H1 1.1000
B2 C1 1.696(11)
B2 C2 1.708(11)
B2 B5 1.734(12)
B2 B6 1.778(12)
B2 H2 1.1000
B3 C1 1.713(10)
B3 B8 1.745(13)
B3 B7 1.758(12)
B3 B4 1.796(13)
B3 H3 1.1000
B4 B9 1.754(14)
B4 B8 1.764(14)
B4 B5 1.801(14)
B4 H4 1.1000
B5 B6 1.741(13)
B5 B9 1.781(14)
B5 H5 1.1000
B6 C2 1.678(12)
B6 B9 1.741(13)
B6 B10 1.770(13)
B6 H6 1.1000
B7 C1 1.693(10)
B7 C2 1.710(11)
B7 B8 1.747(12)
B7 B10 1.762(13)
B7 H7 1.1000
B8 B10 1.764(14)
B8 B9 1.785(14)
B8 H8 1.1000
B9 B10 1.739(13)
B9 H9 1.1000
B10 C2 1.681(12)
B10 H10 1.1000
B11 C4 1.699(12)
B11 B14 1.743(13)
B11 B13 1.747(14)
B11 B12 1.772(12)
B11 B15 1.789(14)
B11 H11 1.1000
B12 C4 1.715(11)
B12 C5 1.719(11)
B12 B13 1.746(13)
B12 B17 1.759(12)
B12 H12 1.1000
B13 B17 1.738(13)
B13 B18 1.776(14)
B13 B14 1.790(14)
B13 H13 1.1000
B14 B15 1.746(14)
B14 B18 1.761(15)
B14 B19 1.779(15)
B14 H14 1.1000
B15 C4 1.699(11)
B15 B19 1.725(14)
B15 B16 1.768(13)
B15 H15 1.1000
B16 C4 1.693(12)
B16 C5 1.719(12)
B16 B19 1.758(14)
B16 B20 1.771(13)
B16 H16 1.1000
B17 C5 1.693(11)
B17 B18 1.746(13)
B17 B20 1.783(14)
B17 H17 1.1000
B18 B20 1.800(15)
B18 B19 1.811(15)
B18 H18 1.1000
B19 B20 1.786(14)
B19 H19 1.1000
B20 C5 1.680(12)
B20 H20 1.1000
C1 C2 1.682(9)
C1 Se1 1.928(7)
C2 C3 1.506(11)
C3 H3A 0.9600
C3 H3B 0.9600
C3 H3C 0.9600
C4 C5 1.690(10)
C4 Se3 1.955(7)
C5 C6 1.527(10)
C6 H6A 0.9600
C6 H6B 0.9600
C6 H6C 0.9600
Se1 Se2 2.3102(12)
Se2 Se3 2.3120(13)

loop_
_geom_torsion_atom_site_label_1
_geom_torsion_atom_site_label_2
_geom_torsion_atom_site_label_3
_geom_torsion_atom_site_label_4
_geom_torsion
B3 B1 B2 C1 -34.0(5)
B5 B1 B2 C1 -134.4(6)
B4 B1 B2 C1 -97.1(6)
C1 B1 B2 C2 36.4(5)
B3 B1 B2 C2 2.4(8)
B5 B1 B2 C2 -98.0(7)
B4 B1 B2 C2 -60.7(7)
C1 B1 B2 B5 134.4(6)
B3 B1 B2 B5 100.4(7)
B4 B1 B2 B5 37.3(6)
C1 B1 B2 B6 96.9(6)
B3 B1 B2 B6 62.9(8)
B5 B1 B2 B6 -37.5(6)
B4 B1 B2 B6 -0.2(8)
B2 B1 B3 C1 34.0(5)
B5 B1 B3 C1 95.7(7)
B4 B1 B3 C1 133.2(6)
C1 B1 B3 B8 -96.0(7)
B2 B1 B3 B8 -62.0(8)
B5 B1 B3 B8 -0.3(8)
B4 B1 B3 B8 37.2(6)
C1 B1 B3 B7 -33.0(6)
B2 B1 B3 B7 1.0(8)
B5 B1 B3 B7 62.7(8)
B4 B1 B3 B7 100.2(7)
C1 B1 B3 B4 -133.2(6)
B2 B1 B3 B4 -99.2(7)
B5 B1 B3 B4 -37.5(6)
C1 B3 B4 B9 61.2(8)
B8 B3 B4 B9 -37.9(7)
B7 B3 B4 B9 0.6(8)
B1 B3 B4 B9 100.4(8)
C1 B3 B4 B8 99.1(7)
B7 B3 B4 B8 38.5(6)
B1 B3 B4 B8 138.3(7)
C1 B3 B4 B5 -2.1(8)
B8 B3 B4 B5 -101.2(7)
B7 B3 B4 B5 -62.7(8)
B1 B3 B4 B5 37.1(6)
C1 B3 B4 B1 -39.2(5)
B8 B3 B4 B1 -138.3(7)
B7 B3 B4 B1 -99.8(7)
C1 B1 B4 B9 -60.4(8)
B2 B1 B4 B9 1.0(9)
B3 B1 B4 B9 -100.6(7)
B5 B1 B4 B9 37.5(6)
C1 B1 B4 B8 3.8(8)
B2 B1 B4 B8 65.1(8)
B3 B1 B4 B8 -36.4(6)
B5 B1 B4 B8 101.7(7)
C1 B1 B4 B3 40.2(6)
B2 B1 B4 B3 101.5(7)
B5 B1 B4 B3 138.1(7)
C1 B1 B4 B5 -97.9(7)
B2 B1 B4 B5 -36.6(6)
B3 B1 B4 B5 -138.1(7)
C1 B2 B5 B6 -98.9(6)
C2 B2 B5 B6 -37.3(6)
B1 B2 B5 B6 -138.0(7)
C1 B2 B5 B9 -60.7(8)
C2 B2 B5 B9 0.8(8)
B1 B2 B5 B9 -99.8(7)
B6 B2 B5 B9 38.2(6)
C1 B2 B5 B1 39.1(6)
C2 B2 B5 B1 100.6(6)
B6 B2 B5 B1 138.0(7)
C1 B2 B5 B4 1.3(8)
C2 B2 B5 B4 62.8(8)
B1 B2 B5 B4 -37.8(6)
B6 B2 B5 B4 100.2(8)
C1 B1 B5 B2 -39.0(6)
B3 B1 B5 B2 -100.5(7)
B4 B1 B5 B2 -137.9(7)
C1 B1 B5 B6 -0.5(9)
B2 B1 B5 B6 38.5(6)
B3 B1 B5 B6 -62.0(8)
B4 B1 B5 B6 -99.4(8)
C1 B1 B5 B9 62.1(8)
B2 B1 B5 B9 101.2(7)
B3 B1 B5 B9 0.6(8)
B4 B1 B5 B9 -36.8(6)
C1 B1 B5 B4 98.9(7)
B2 B1 B5 B4 137.9(7)
B3 B1 B5 B4 37.4(6)
B9 B4 B5 B2 -100.3(7)
B8 B4 B5 B2 -61.4(9)
B3 B4 B5 B2 0.5(9)
B1 B4 B5 B2 37.7(6)
B9 B4 B5 B6 -35.3(6)
B8 B4 B5 B6 3.5(9)
B3 B4 B5 B6 65.5(8)
B1 B4 B5 B6 102.6(7)
B8 B4 B5 B9 38.9(6)
B3 B4 B5 B9 100.8(7)
B1 B4 B5 B9 137.9(7)
B9 B4 B5 B1 -137.9(7)
B8 B4 B5 B1 -99.1(7)
B3 B4 B5 B1 -37.1(6)
B2 B5 B6 C2 38.3(6)
B9 B5 B6 C2 -98.5(7)
B1 B5 B6 C2 0.4(9)
B4 B5 B6 C2 -63.4(8)
B2 B5 B6 B9 136.8(7)
B1 B5 B6 B9 98.9(8)
B4 B5 B6 B9 35.1(6)
B2 B5 B6 B10 99.4(7)
B9 B5 B6 B10 -37.4(6)
B1 B5 B6 B10 61.5(9)
B4 B5 B6 B10 -2.3(9)
B9 B5 B6 B2 -136.8(7)
B1 B5 B6 B2 -37.9(6)
B4 B5 B6 B2 -101.7(7)
C1 B2 B6 C2 -36.4(5)
B5 B2 B6 C2 -135.9(7)
B1 B2 B6 C2 -97.4(6)
C1 B2 B6 B9 60.3(8)
C2 B2 B6 B9 96.7(7)
B5 B2 B6 B9 -39.2(7)
B1 B2 B6 B9 -0.7(8)
C1 B2 B6 B5 99.5(7)
C2 B2 B6 B5 135.9(7)
B1 B2 B6 B5 38.5(6)
C1 B2 B6 B10 -2.2(8)
C2 B2 B6 B10 34.2(6)
B5 B2 B6 B10 -101.7(8)
B1 B2 B6 B10 -63.3(8)
B8 B3 B7 C1 134.4(7)
B1 B3 B7 C1 32.6(6)
B4 B3 B7 C1 96.0(7)
C1 B3 B7 C2 -36.6(5)
B8 B3 B7 C2 97.8(7)
B1 B3 B7 C2 -4.0(8)
B4 B3 B7 C2 59.3(7)
C1 B3 B7 B8 -134.4(7)
B1 B3 B7 B8 -101.8(7)
B4 B3 B7 B8 -38.4(6)
C1 B3 B7 B10 -97.7(7)
B8 B3 B7 B10 36.7(6)
B1 B3 B7 B10 -65.2(7)
B4 B3 B7 B10 -1.8(8)
C1 B3 B8 B7 38.9(6)
B1 B3 B8 B7 98.9(7)
B4 B3 B8 B7 136.4(7)
C1 B3 B8 B4 -97.5(6)
B7 B3 B8 B4 -136.4(7)
B1 B3 B8 B4 -37.6(6)
C1 B3 B8 B10 2.2(8)
B7 B3 B8 B10 -36.7(6)
B1 B3 B8 B10 62.1(8)
B4 B3 B8 B10 99.7(7)
C1 B3 B8 B9 -60.2(7)
B7 B3 B8 B9 -99.1(7)
B1 B3 B8 B9 -0.2(8)
B4 B3 B8 B9 37.3(6)
C1 B7 B8 B3 -39.7(6)
C2 B7 B8 B3 -101.3(6)
B10 B7 B8 B3 -139.4(7)
C1 B7 B8 B4 0.1(9)
C2 B7 B8 B4 -61.5(8)
B3 B7 B8 B4 39.8(6)
B10 B7 B8 B4 -99.6(7)
C1 B7 B8 B10 99.7(7)
C2 B7 B8 B10 38.1(6)
B3 B7 B8 B10 139.4(7)
C1 B7 B8 B9 62.6(8)
C2 B7 B8 B9 1.0(8)
B3 B7 B8 B9 102.2(7)
B10 B7 B8 B9 -37.2(6)
B9 B4 B8 B3 138.0(7)
B5 B4 B8 B3 99.5(7)
B1 B4 B8 B3 36.8(6)
B9 B4 B8 B7 98.8(7)
B3 B4 B8 B7 -39.3(6)
B5 B4 B8 B7 60.3(9)
B1 B4 B8 B7 -2.4(9)
B9 B4 B8 B10 35.1(6)
B3 B4 B8 B10 -102.9(7)
B5 B4 B8 B10 -3.4(9)
B1 B4 B8 B10 -66.1(8)
B3 B4 B8 B9 -138.0(7)
B5 B4 B8 B9 -38.5(6)
B1 B4 B8 B9 -101.2(7)
C2 B6 B9 B10 -38.3(6)
B5 B6 B9 B10 -138.0(7)
B2 B6 B9 B10 -100.0(7)
C2 B6 B9 B4 63.1(8)
B5 B6 B9 B4 -36.7(7)
B10 B6 B9 B4 101.3(7)
B2 B6 B9 B4 1.3(9)
C2 B6 B9 B5 99.8(6)
B10 B6 B9 B5 138.0(7)
B2 B6 B9 B5 38.0(6)
C2 B6 B9 B8 -0.6(8)
B5 B6 B9 B8 -100.4(7)
B10 B6 B9 B8 37.7(6)
B2 B6 B9 B8 -62.3(8)
B8 B4 B9 B10 -36.1(6)
B3 B4 B9 B10 0.8(9)
B5 B4 B9 B10 101.0(7)
B1 B4 B9 B10 63.7(8)
B8 B4 B9 B6 -101.2(7)
B3 B4 B9 B6 -64.3(9)
B5 B4 B9 B6 35.8(6)
B1 B4 B9 B6 -1.4(9)
B8 B4 B9 B5 -137.0(6)
B3 B4 B9 B5 -100.2(7)
B1 B4 B9 B5 -37.3(6)
B3 B4 B9 B8 36.9(6)
B5 B4 B9 B8 137.0(6)
B1 B4 B9 B8 99.7(7)
B2 B5 B9 B10 -1.1(9)
B6 B5 B9 B10 38.1(6)
B1 B5 B9 B10 -64.4(8)
B4 B5 B9 B10 -101.9(7)
B2 B5 B9 B6 -39.2(6)
B1 B5 B9 B6 -102.5(7)
B4 B5 B9 B6 -140.0(7)
B2 B5 B9 B4 100.8(7)
B6 B5 B9 B4 140.0(7)
B1 B5 B9 B4 37.5(6)
B2 B5 B9 B8 62.5(8)
B6 B5 B9 B8 101.7(7)
B1 B5 B9 B8 -0.8(8)
B4 B5 B9 B8 -38.3(6)
B3 B8 B9 B10 101.6(7)
B7 B8 B9 B10 37.9(6)
B4 B8 B9 B10 140.0(7)
B3 B8 B9 B6 63.5(8)
B7 B8 B9 B6 -0.2(9)
B4 B8 B9 B6 101.8(8)
B10 B8 B9 B6 -38.1(6)
B3 B8 B9 B4 -38.3(6)
B7 B8 B9 B4 -102.1(7)
B10 B8 B9 B4 -140.0(7)
B3 B8 B9 B5 0.6(8)
B7 B8 B9 B5 -63.1(8)
B4 B8 B9 B5 39.0(6)
B10 B8 B9 B5 -101.0(7)
B6 B9 B10 C2 38.2(6)
B4 B9 B10 C2 -64.1(8)
B5 B9 B10 C2 0.9(9)
B8 B9 B10 C2 -100.0(7)
B6 B9 B10 B7 100.3(7)
B4 B9 B10 B7 -1.9(9)
B5 B9 B10 B7 63.1(8)
B8 B9 B10 B7 -37.8(6)
B6 B9 B10 B8 138.2(7)
B4 B9 B10 B8 35.9(6)
B5 B9 B10 B8 100.9(7)
B4 B9 B10 B6 -102.2(8)
B5 B9 B10 B6 -37.2(6)
B8 B9 B10 B6 -138.2(7)
C1 B7 B10 C2 36.3(6)
B8 B7 B10 C2 135.2(6)
B3 B7 B10 C2 98.9(6)
C1 B7 B10 B9 -60.2(8)
C2 B7 B10 B9 -96.6(7)
B8 B7 B10 B9 38.7(6)
B3 B7 B10 B9 2.3(8)
C1 B7 B10 B8 -98.9(6)
C2 B7 B10 B8 -135.2(6)
B3 B7 B10 B8 -36.4(6)
C1 B7 B10 B6 2.6(9)
C2 B7 B10 B6 -33.7(6)
B8 B7 B10 B6 101.5(7)
B3 B7 B10 B6 65.1(8)
B3 B8 B10 C2 -2.2(8)
B7 B8 B10 C2 -39.0(5)
B4 B8 B10 C2 63.0(8)
B9 B8 B10 C2 98.3(7)
B3 B8 B10 B9 -100.5(7)
B7 B8 B10 B9 -137.3(7)
B4 B8 B10 B9 -35.3(6)
B3 B8 B10 B7 36.8(6)
B4 B8 B10 B7 102.0(7)
B9 B8 B10 B7 137.3(7)
B3 B8 B10 B6 -63.2(8)
B7 B8 B10 B6 -100.0(7)
B4 B8 B10 B6 2.0(8)
B9 B8 B10 B6 37.3(6)
B9 B6 B10 C2 -135.2(7)
B5 B6 B10 C2 -96.9(7)
B2 B6 B10 C2 -34.5(6)
C2 B6 B10 B9 135.2(7)
B5 B6 B10 B9 38.3(6)
B2 B6 B10 B9 100.7(7)
C2 B6 B10 B7 34.3(6)
B9 B6 B10 B7 -100.9(8)
B5 B6 B10 B7 -62.6(8)
B2 B6 B10 B7 -0.2(9)
C2 B6 B10 B8 97.1(7)
B9 B6 B10 B8 -38.1(6)
B5 B6 B10 B8 0.2(9)
B2 B6 B10 B8 62.6(8)
B14 B11 B12 C4 -96.0(7)
B13 B11 B12 C4 -134.9(7)
B15 B11 B12 C4 -33.3(6)
C4 B11 B12 C5 36.5(5)
B14 B11 B12 C5 -59.5(8)
B13 B11 B12 C5 -98.5(6)
B15 B11 B12 C5 3.2(8)
C4 B11 B12 B13 134.9(7)
B14 B11 B12 B13 39.0(7)
B15 B11 B12 B13 101.7(7)
C4 B11 B12 B17 97.4(7)
B14 B11 B12 B17 1.4(9)
B13 B11 B12 B17 -37.6(6)
B15 B11 B12 B17 64.1(8)
C4 B12 B13 B17 -98.8(7)
C5 B12 B13 B17 -37.6(6)
B11 B12 B13 B17 -137.3(7)
C4 B12 B13 B11 38.5(6)
C5 B12 B13 B11 99.7(6)
B17 B12 B13 B11 137.3(7)
C4 B12 B13 B18 -61.6(8)
C5 B12 B13 B18 -0.4(8)
B17 B12 B13 B18 37.3(7)
B11 B12 B13 B18 -100.0(7)
C4 B12 B13 B14 0.9(8)
C5 B12 B13 B14 62.1(8)
B17 B12 B13 B14 99.8(8)
B11 B12 B13 B14 -37.6(7)
C4 B11 B13 B17 -0.4(9)
B14 B11 B13 B17 -98.7(8)
B12 B11 B13 B17 38.6(6)
B15 B11 B13 B17 -61.5(8)
C4 B11 B13 B12 -39.0(6)
B14 B11 B13 B12 -137.3(7)
B15 B11 B13 B12 -100.1(7)
C4 B11 B13 B18 62.5(8)
B14 B11 B13 B18 -35.8(6)
B12 B11 B13 B18 101.6(7)
B15 B11 B13 B18 1.5(9)
C4 B11 B13 B14 98.3(7)
B12 B11 B13 B14 137.3(7)
B15 B11 B13 B14 37.2(6)
C4 B11 B14 B15 38.4(6)
B13 B11 B14 B15 138.2(7)
B12 B11 B14 B15 100.2(7)
C4 B11 B14 B18 -63.5(8)
B13 B11 B14 B18 36.3(7)
B12 B11 B14 B18 -1.7(9)
B15 B11 B14 B18 -101.8(7)
C4 B11 B14 B19 1.7(9)
B13 B11 B14 B19 101.5(7)
B12 B11 B14 B19 63.5(9)
B15 B11 B14 B19 -36.7(6)
C4 B11 B14 B13 -99.8(7)
B12 B11 B14 B13 -38.0(7)
B15 B11 B14 B13 -138.2(7)
B17 B13 B14 B11 102.2(7)
B12 B13 B14 B11 38.4(6)
B18 B13 B14 B11 139.4(7)
B17 B13 B14 B15 63.9(9)
B12 B13 B14 B15 0.1(10)
B11 B13 B14 B15 -38.3(7)
B18 B13 B14 B15 101.1(8)
B17 B13 B14 B18 -37.2(7)
B12 B13 B14 B18 -101.0(7)
B11 B13 B14 B18 -139.4(7)
B17 B13 B14 B19 1.7(9)
B12 B13 B14 B19 -62.1(8)
B11 B13 B14 B19 -100.5(7)
B18 B13 B14 B19 38.9(7)
B11 B14 B15 C4 -38.3(6)
B18 B14 B15 C4 62.6(8)
B19 B14 B15 C4 100.0(7)
B13 B14 B15 C4 -1.1(9)
B11 B14 B15 B19 -138.4(7)
B18 B14 B15 B19 -37.4(7)
B13 B14 B15 B19 -101.1(8)
B11 B14 B15 B16 -99.4(7)
B18 B14 B15 B16 1.6(9)
B19 B14 B15 B16 39.0(6)
B13 B14 B15 B16 -62.1(9)
B18 B14 B15 B11 101.0(7)
B19 B14 B15 B11 138.4(7)
B13 B14 B15 B11 37.2(7)
B14 B11 B15 C4 135.0(7)
B13 B11 B15 C4 96.7(7)
B12 B11 B15 C4 33.6(6)
C4 B11 B15 B19 -96.9(7)
B14 B11 B15 B19 38.1(7)
B13 B11 B15 B19 -0.2(9)
B12 B11 B15 B19 -63.2(8)
C4 B11 B15 B14 -135.0(7)
B13 B11 B15 B14 -38.3(6)
B12 B11 B15 B14 -101.3(7)
C4 B11 B15 B16 -33.0(6)
B14 B11 B15 B16 102.0(7)
B13 B11 B15 B16 63.6(8)
B12 B11 B15 B16 0.6(9)
B19 B15 B16 C4 135.0(7)
B14 B15 B16 C4 95.4(7)
B11 B15 B16 C4 32.9(6)
C4 B15 B16 C5 -37.2(5)
B19 B15 B16 C5 97.8(7)
B14 B15 B16 C5 58.3(8)
B11 B15 B16 C5 -4.2(8)
C4 B15 B16 B19 -135.0(7)
B14 B15 B16 B19 -39.6(7)
B11 B15 B16 B19 -102.0(8)
C4 B15 B16 B20 -97.6(7)
B19 B15 B16 B20 37.4(7)
B14 B15 B16 B20 -2.1(9)
B11 B15 B16 B20 -64.6(8)
B12 B13 B17 C5 38.7(6)
B11 B13 B17 C5 -0.1(9)
B18 B13 B17 C5 -99.5(7)
B14 B13 B17 C5 -62.4(8)
B12 B13 B17 B18 138.1(7)
B11 B13 B17 B18 99.4(7)
B14 B13 B17 B18 37.1(7)
B11 B13 B17 B12 -38.8(6)
B18 B13 B17 B12 -138.1(7)
B14 B13 B17 B12 -101.1(8)
B12 B13 B17 B20 99.7(7)
B11 B13 B17 B20 61.0(9)
B18 B13 B17 B20 -38.4(7)
B14 B13 B17 B20 -1.3(9)
C4 B12 B17 C5 -37.7(5)
B13 B12 B17 C5 -136.1(7)
B11 B12 B17 C5 -98.5(7)
C4 B12 B17 B13 98.4(7)
C5 B12 B17 B13 136.1(7)
B11 B12 B17 B13 37.6(6)
C4 B12 B17 B18 60.1(8)
C5 B12 B17 B18 97.8(7)
B13 B12 B17 B18 -38.3(7)
B11 B12 B17 B18 -0.6(9)
C4 B12 B17 B20 -4.9(8)
C5 B12 B17 B20 32.8(6)
B13 B12 B17 B20 -103.3(8)
B11 B12 B17 B20 -65.7(8)
C5 B17 B18 B14 62.5(8)
B13 B17 B18 B14 -38.0(7)
B12 B17 B18 B14 -0.4(9)
B20 B17 B18 B14 100.3(8)
C5 B17 B18 B13 100.5(7)
B12 B17 B18 B13 37.6(7)
B20 B17 B18 B13 138.4(7)
C5 B17 B18 B20 -37.9(6)
B13 B17 B18 B20 -138.4(7)
B12 B17 B18 B20 -100.7(7)
C5 B17 B18 B19 -0.5(8)
B13 B17 B18 B19 -101.0(7)
B12 B17 B18 B19 -63.3(8)
B20 B17 B18 B19 37.4(7)
B11 B14 B18 B17 1.3(9)
B15 B14 B18 B17 -64.1(9)
B19 B14 B18 B17 -100.2(8)
B13 B14 B18 B17 37.3(6)
B11 B14 B18 B13 -36.0(7)
B15 B14 B18 B13 -101.4(7)
B19 B14 B18 B13 -137.5(7)
B11 B14 B18 B20 64.9(9)
B15 B14 B18 B20 -0.5(9)
B19 B14 B18 B20 -36.6(6)
B13 B14 B18 B20 100.9(7)
B11 B14 B18 B19 101.5(7)
B15 B14 B18 B19 36.1(6)
B13 B14 B18 B19 137.5(7)
B12 B13 B18 B17 -37.7(6)
B11 B13 B18 B17 -102.1(7)
B14 B13 B18 B17 -137.8(7)
B17 B13 B18 B14 137.8(7)
B12 B13 B18 B14 100.0(7)
B11 B13 B18 B14 35.7(6)
B17 B13 B18 B20 37.3(7)
B12 B13 B18 B20 -0.4(9)
B11 B13 B18 B20 -64.7(8)
B14 B13 B18 B20 -100.5(8)
B17 B13 B18 B19 99.9(7)
B12 B13 B18 B19 62.2(8)
B11 B13 B18 B19 -2.1(9)
B14 B13 B18 B19 -37.9(7)
C4 B15 B19 B16 38.7(6)
B14 B15 B19 B16 136.8(7)
B11 B15 B19 B16 99.8(7)
C4 B15 B19 B14 -98.1(7)
B16 B15 B19 B14 -136.8(7)
B11 B15 B19 B14 -37.0(6)
C4 B15 B19 B20 1.3(9)
B14 B15 B19 B20 99.4(8)
B16 B15 B19 B20 -37.4(7)
B11 B15 B19 B20 62.4(9)
C4 B15 B19 B18 -62.2(8)
B14 B15 B19 B18 35.9(6)
B16 B15 B19 B18 -100.9(7)
B11 B15 B19 B18 -1.1(9)
C4 B16 B19 B15 -38.6(6)
C5 B16 B19 B15 -100.1(7)
B20 B16 B19 B15 -138.5(7)
C4 B16 B19 B14 -0.1(9)
C5 B16 B19 B14 -61.7(8)
B15 B16 B19 B14 38.4(6)
B20 B16 B19 B14 -100.0(8)
C4 B16 B19 B20 99.9(7)
C5 B16 B19 B20 38.3(6)
B15 B16 B19 B20 138.5(7)
C4 B16 B19 B18 61.8(8)
C5 B16 B19 B18 0.3(9)
B15 B16 B19 B18 100.4(8)
B20 B16 B19 B18 -38.0(7)
B11 B14 B19 B15 38.0(6)
B18 B14 B19 B15 139.1(7)
B13 B14 B19 B15 100.9(7)
B11 B14 B19 B16 -1.0(9)
B15 B14 B19 B16 -39.0(6)
B18 B14 B19 B16 100.1(7)
B13 B14 B19 B16 61.9(9)
B11 B14 B19 B20 -64.2(9)
B15 B14 B19 B20 -102.2(7)
B18 B14 B19 B20 36.9(6)
B13 B14 B19 B20 -1.3(9)
B11 B14 B19 B18 -101.1(7)
B15 B14 B19 B18 -139.1(7)
B13 B14 B19 B18 -38.2(6)
B17 B18 B19 B15 64.4(9)
B14 B18 B19 B15 -36.3(6)
B13 B18 B19 B15 2.0(9)
B20 B18 B19 B15 102.3(7)
B17 B18 B19 B16 0.1(9)
B14 B18 B19 B16 -100.6(7)
B13 B18 B19 B16 -62.3(9)
B20 B18 B19 B16 38.0(6)
B17 B18 B19 B14 100.7(7)
B13 B18 B19 B14 38.3(6)
B20 B18 B19 B14 138.6(7)
B17 B18 B19 B20 -37.9(6)
B14 B18 B19 B20 -138.6(7)
B13 B18 B19 B20 -100.2(7)
C4 B16 B20 C5 36.8(5)
B19 B16 B20 C5 134.7(7)
B15 B16 B20 C5 98.3(7)
C4 B16 B20 B17 1.8(9)
C5 B16 B20 B17 -35.1(6)
B19 B16 B20 B17 99.7(7)
B15 B16 B20 B17 63.2(8)
C4 B16 B20 B19 -97.9(7)
C5 B16 B20 B19 -134.7(7)
B15 B16 B20 B19 -36.4(6)
C4 B16 B20 B18 -59.7(8)
C5 B16 B20 B18 -96.5(7)
B19 B16 B20 B18 38.3(7)
B15 B16 B20 B18 1.8(9)
B13 B17 B20 C5 -97.4(7)
B18 B17 B20 C5 -135.7(7)
B12 B17 B20 C5 -33.6(6)
C5 B17 B20 B16 35.6(6)
B13 B17 B20 B16 -61.8(9)
B18 B17 B20 B16 -100.1(7)
B12 B17 B20 B16 2.0(9)
C5 B17 B20 B19 97.9(7)
B13 B17 B20 B19 0.5(9)
B18 B17 B20 B19 -37.9(7)
B12 B17 B20 B19 64.3(8)
C5 B17 B20 B18 135.7(7)
B13 B17 B20 B18 38.4(7)
B12 B17 B20 B18 102.2(7)
B15 B19 B20 C5 -1.6(10)
B16 B19 B20 C5 -39.5(6)
B14 B19 B20 C5 61.6(8)
B18 B19 B20 C5 97.9(7)
B15 B19 B20 B16 37.8(7)
B14 B19 B20 B16 101.0(8)
B18 B19 B20 B16 137.3(7)
B15 B19 B20 B17 -62.7(9)
B16 B19 B20 B17 -100.5(7)
B14 B19 B20 B17 0.5(9)
B18 B19 B20 B17 36.8(6)
B15 B19 B20 B18 -99.5(8)
B16 B19 B20 B18 -137.3(7)
B14 B19 B20 B18 -36.3(6)
B17 B18 B20 C5 37.8(6)
B14 B18 B20 C5 -63.1(8)
B13 B18 B20 C5 1.0(9)
B19 B18 B20 C5 -99.8(7)
B17 B18 B20 B16 100.0(7)
B14 B18 B20 B16 -0.9(9)
B13 B18 B20 B16 63.2(9)
B19 B18 B20 B16 -37.6(6)
B14 B18 B20 B17 -100.9(7)
B13 B18 B20 B17 -36.8(7)
B19 B18 B20 B17 -137.6(7)
B17 B18 B20 B19 137.6(7)
B14 B18 B20 B19 36.8(7)
B13 B18 B20 B19 100.9(7)
B2 B1 C1 C2 -38.4(6)
B3 B1 C1 C2 103.2(6)
B5 B1 C1 C2 0.4(8)
B4 B1 C1 C2 62.6(7)
B2 B1 C1 B7 -105.0(7)
B3 B1 C1 B7 36.6(7)
B5 B1 C1 B7 -66.2(8)
B4 B1 C1 B7 -4.0(9)
B3 B1 C1 B2 141.6(6)
B5 B1 C1 B2 38.8(6)
B4 B1 C1 B2 101.0(6)
B2 B1 C1 B3 -141.6(6)
B5 B1 C1 B3 -102.8(7)
B4 B1 C1 B3 -40.6(6)
B2 B1 C1 Se1 113.0(6)
B3 B1 C1 Se1 -105.4(6)
B5 B1 C1 Se1 151.8(5)
B4 B1 C1 Se1 -146.0(5)
B8 B7 C1 C2 -98.7(7)
B3 B7 C1 C2 -138.4(6)
B10 B7 C1 C2 -35.7(6)
C2 B7 C1 B1 101.2(7)
B8 B7 C1 B1 2.6(9)
B3 B7 C1 B1 -37.2(7)
B10 B7 C1 B1 65.5(8)
C2 B7 C1 B2 31.5(6)
B8 B7 C1 B2 -67.2(8)
B3 B7 C1 B2 -107.0(6)
B10 B7 C1 B2 -4.3(8)
C2 B7 C1 B3 138.4(6)
B8 B7 C1 B3 39.8(6)
B10 B7 C1 B3 102.7(7)
C2 B7 C1 Se1 -112.0(5)
B8 B7 C1 Se1 149.4(5)
B3 B7 C1 Se1 109.6(6)
B10 B7 C1 Se1 -147.7(5)
B5 B2 C1 C2 97.6(6)
B1 B2 C1 C2 138.3(6)
B6 B2 C1 C2 35.6(5)
C2 B2 C1 B1 -138.3(6)
B5 B2 C1 B1 -40.7(6)
B6 B2 C1 B1 -102.7(7)
C2 B2 C1 B7 -31.5(6)
B5 B2 C1 B7 66.1(8)
B1 B2 C1 B7 106.8(7)
B6 B2 C1 B7 4.1(8)
C2 B2 C1 B3 -100.5(6)
B5 B2 C1 B3 -2.9(8)
B1 B2 C1 B3 37.9(6)
B6 B2 C1 B3 -64.8(7)
C2 B2 C1 Se1 107.1(6)
B5 B2 C1 Se1 -155.3(5)
B1 B2 C1 Se1 -114.6(6)
B6 B2 C1 Se1 142.7(5)
B8 B3 C1 C2 -1.4(8)
B7 B3 C1 C2 38.3(6)
B1 B3 C1 C2 -103.9(6)
B4 B3 C1 C2 -63.2(7)
B8 B3 C1 B1 102.5(7)
B7 B3 C1 B1 142.2(7)
B4 B3 C1 B1 40.7(6)
B8 B3 C1 B7 -39.6(6)
B1 B3 C1 B7 -142.2(7)
B4 B3 C1 B7 -101.4(7)
B8 B3 C1 B2 64.9(7)
B7 B3 C1 B2 104.6(6)
B1 B3 C1 B2 -37.6(6)
B4 B3 C1 B2 3.1(8)
B8 B3 C1 Se1 -140.8(5)
B7 B3 C1 Se1 -101.1(6)
B1 B3 C1 Se1 116.7(6)
B4 B3 C1 Se1 157.4(5)
B9 B6 C2 C3 152.4(7)
B5 B6 C2 C3 -143.7(7)
B10 B6 C2 C3 113.6(8)
B2 B6 C2 C3 -105.5(7)
B9 B6 C2 B10 38.8(6)
B5 B6 C2 B10 102.7(7)
B2 B6 C2 B10 140.9(7)
B9 B6 C2 C1 -64.1(7)
B5 B6 C2 C1 -0.2(8)
B10 B6 C2 C1 -102.9(6)
B2 B6 C2 C1 38.1(6)
B9 B6 C2 B2 -102.1(7)
B5 B6 C2 B2 -38.2(6)
B10 B6 C2 B2 -140.9(7)
B9 B6 C2 B7 1.3(8)
B5 B6 C2 B7 65.2(8)
B10 B6 C2 B7 -37.5(6)
B2 B6 C2 B7 103.4(6)
B9 B10 C2 C3 -149.8(7)
B7 B10 C2 C3 107.6(8)
B8 B10 C2 C3 146.5(7)
B6 B10 C2 C3 -111.0(8)
B9 B10 C2 B6 -38.8(6)
B7 B10 C2 B6 -141.5(7)
B8 B10 C2 B6 -102.5(7)
B9 B10 C2 C1 65.0(7)
B7 B10 C2 C1 -37.7(6)
B8 B10 C2 C1 1.3(8)
B6 B10 C2 C1 103.8(6)
B9 B10 C2 B2 -0.4(8)
B7 B10 C2 B2 -103.1(7)
B8 B10 C2 B2 -64.1(7)
B6 B10 C2 B2 38.4(6)
B9 B10 C2 B7 102.7(7)
B8 B10 C2 B7 39.0(6)
B6 B10 C2 B7 141.5(7)
B1 C1 C2 C3 144.5(7)
B7 C1 C2 C3 -108.1(7)
B2 C1 C2 C3 105.1(7)
B3 C1 C2 C3 -146.9(6)
Se1 C1 C2 C3 -8.6(9)
B1 C1 C2 B6 -0.2(8)
B7 C1 C2 B6 107.3(7)
B2 C1 C2 B6 -39.5(6)
B3 C1 C2 B6 68.5(7)
Se1 C1 C2 B6 -153.2(5)
B1 C1 C2 B10 -68.6(7)
B7 C1 C2 B10 38.8(6)
B2 C1 C2 B10 -107.9(6)
B3 C1 C2 B10 0.1(8)
Se1 C1 C2 B10 138.4(5)
B1 C1 C2 B2 39.3(6)
B7 C1 C2 B2 146.7(6)
B3 C1 C2 B2 107.9(6)
Se1 C1 C2 B2 -113.7(5)
B1 C1 C2 B7 -107.4(6)
B2 C1 C2 B7 -146.7(6)
B3 C1 C2 B7 -38.8(6)
Se1 C1 C2 B7 99.5(6)
C1 B2 C2 C3 -108.8(7)
B5 B2 C2 C3 151.2(7)
B1 B2 C2 C3 -144.8(7)
B6 B2 C2 C3 112.9(8)
C1 B2 C2 B6 138.3(6)
B5 B2 C2 B6 38.2(6)
B1 B2 C2 B6 102.3(7)
C1 B2 C2 B10 99.8(6)
B5 B2 C2 B10 -0.3(8)
B1 B2 C2 B10 63.8(7)
B6 B2 C2 B10 -38.5(6)
B5 B2 C2 C1 -100.0(7)
B1 B2 C2 C1 -36.0(5)
B6 B2 C2 C1 -138.3(6)
C1 B2 C2 B7 30.8(5)
B5 B2 C2 B7 -69.2(8)
B1 B2 C2 B7 -5.2(8)
B6 B2 C2 B7 -107.5(7)
C1 B7 C2 C3 107.6(7)
B8 B7 C2 C3 -153.3(7)
B3 B7 C2 C3 144.3(7)
B10 B7 C2 C3 -113.9(8)
C1 B7 C2 B6 -100.6(6)
B8 B7 C2 B6 -1.5(8)
B3 B7 C2 B6 -63.8(7)
B10 B7 C2 B6 37.9(6)
C1 B7 C2 B10 -138.4(6)
B8 B7 C2 B10 -39.3(6)
B3 B7 C2 B10 -101.7(7)
B8 B7 C2 C1 99.1(6)
B3 B7 C2 C1 36.7(5)
B10 B7 C2 C1 138.4(6)
C1 B7 C2 B2 -30.9(6)
B8 B7 C2 B2 68.3(7)
B3 B7 C2 B2 5.9(8)
B10 B7 C2 B2 107.6(7)
B19 B16 C4 C5 -99.1(7)
B15 B16 C4 C5 -137.6(6)
B20 B16 C4 C5 -36.0(6)
C5 B16 C4 B15 137.6(6)
B19 B16 C4 B15 38.5(6)
B20 B16 C4 B15 101.6(7)
C5 B16 C4 B11 100.4(7)
B19 B16 C4 B11 1.3(8)
B15 B16 C4 B11 -37.2(7)
B20 B16 C4 B11 64.4(8)
C5 B16 C4 B12 30.8(6)
B19 B16 C4 B12 -68.3(8)
B15 B16 C4 B12 -106.8(7)
B20 B16 C4 B12 -5.2(8)
C5 B16 C4 Se3 -111.0(5)
B19 B16 C4 Se3 149.9(5)
B15 B16 C4 Se3 111.4(6)
B20 B16 C4 Se3 -147.0(5)
B19 B15 C4 C5 -0.5(8)
B14 B15 C4 C5 -64.5(8)
B16 B15 C4 C5 39.1(6)
B11 B15 C4 C5 -103.2(6)
B19 B15 C4 B16 -39.6(6)
B14 B15 C4 B16 -103.6(7)
B11 B15 C4 B16 -142.4(7)
B19 B15 C4 B11 102.7(8)
B14 B15 C4 B11 38.8(6)
B16 B15 C4 B11 142.4(7)
B19 B15 C4 B12 65.8(8)
B14 B15 C4 B12 1.8(9)
B16 B15 C4 B12 105.4(7)
B11 B15 C4 B12 -36.9(7)
B19 B15 C4 Se3 -139.9(6)
B14 B15 C4 Se3 156.1(6)
B16 B15 C4 Se3 -100.2(6)
B11 B15 C4 Se3 117.4(6)
B14 B11 C4 C5 64.9(7)
B13 B11 C4 C5 0.8(8)
B12 B11 C4 C5 -38.4(6)
B15 B11 C4 C5 103.7(7)
B14 B11 C4 B16 -1.9(9)
B13 B11 C4 B16 -66.0(8)
B12 B11 C4 B16 -105.2(7)
B15 B11 C4 B16 36.9(7)
B14 B11 C4 B15 -38.8(6)
B13 B11 C4 B15 -102.9(7)
B12 B11 C4 B15 -142.1(7)
B14 B11 C4 B12 103.3(7)
B13 B11 C4 B12 39.2(6)
B15 B11 C4 B12 142.1(7)
B14 B11 C4 Se3 -145.5(6)
B13 B11 C4 Se3 150.5(5)
B12 B11 C4 Se3 111.3(7)
B15 B11 C4 Se3 -106.6(7)
B13 B12 C4 C5 99.0(6)
B17 B12 C4 C5 37.4(5)
B11 B12 C4 C5 138.1(6)
C5 B12 C4 B16 -30.9(6)
B13 B12 C4 B16 68.1(8)
B17 B12 C4 B16 6.5(8)
B11 B12 C4 B16 107.2(7)
C5 B12 C4 B15 -100.8(7)
B13 B12 C4 B15 -1.8(8)
B17 B12 C4 B15 -63.4(8)
B11 B12 C4 B15 37.3(7)
C5 B12 C4 B11 -138.1(6)
B13 B12 C4 B11 -39.1(6)
B17 B12 C4 B11 -100.8(6)
C5 B12 C4 Se3 106.1(6)
B13 B12 C4 Se3 -154.9(5)
B17 B12 C4 Se3 143.4(5)
B11 B12 C4 Se3 -115.8(6)
B16 B20 C5 C6 106.6(8)
B17 B20 C5 C6 -113.5(8)
B19 B20 C5 C6 145.8(7)
B18 B20 C5 C6 -151.2(7)
B16 B20 C5 C4 -37.9(6)
B17 B20 C5 C4 102.0(6)
B19 B20 C5 C4 1.3(8)
B18 B20 C5 C4 64.3(7)
B16 B20 C5 B17 -139.9(7)
B19 B20 C5 B17 -100.7(7)
B18 B20 C5 B17 -37.8(6)
B17 B20 C5 B16 139.9(7)
B19 B20 C5 B16 39.2(6)
B18 B20 C5 B16 102.2(7)
B16 B20 C5 B12 -103.6(7)
B17 B20 C5 B12 36.4(6)
B19 B20 C5 B12 -64.3(8)
B18 B20 C5 B12 -1.4(8)
B16 C4 C5 C6 -105.9(7)
B15 C4 C5 C6 -145.8(7)
B11 C4 C5 C6 145.7(7)
B12 C4 C5 C6 106.5(7)
Se3 C4 C5 C6 -6.4(8)
B16 C4 C5 B20 39.3(6)
B15 C4 C5 B20 -0.6(8)
B11 C4 C5 B20 -69.0(7)
B12 C4 C5 B20 -108.2(6)
Se3 C4 C5 B20 138.9(6)
B16 C4 C5 B17 107.5(6)
B15 C4 C5 B17 67.6(7)
B11 C4 C5 B17 -0.9(8)
B12 C4 C5 B17 -40.1(6)
Se3 C4 C5 B17 -153.0(5)
B15 C4 C5 B16 -39.9(6)
B11 C4 C5 B16 -108.4(7)
B12 C4 C5 B16 -147.6(6)
Se3 C4 C5 B16 99.5(6)
B16 C4 C5 B12 147.6(6)
B15 C4 C5 B12 107.7(7)
B11 C4 C5 B12 39.2(6)
Se3 C4 C5 B12 -112.9(6)
B13 B17 C5 C6 -144.7(7)
B18 B17 C5 C6 151.1(7)
B12 B17 C5 C6 -105.9(8)
B20 B17 C5 C6 111.6(8)
B13 B17 C5 B20 103.7(7)
B18 B17 C5 B20 39.6(6)
B12 B17 C5 B20 142.5(7)
B13 B17 C5 C4 0.6(8)
B18 B17 C5 C4 -63.6(7)
B12 B17 C5 C4 39.4(5)
B20 B17 C5 C4 -103.1(6)
B13 B17 C5 B16 64.9(8)
B18 B17 C5 B16 0.7(8)
B12 B17 C5 B16 103.7(6)
B20 B17 C5 B16 -38.8(6)
B13 B17 C5 B12 -38.8(6)
B18 B17 C5 B12 -102.9(7)
B20 B17 C5 B12 -142.5(7)
C4 B16 C5 C6 109.4(7)
B19 B16 C5 C6 -152.7(7)
B15 B16 C5 C6 146.3(7)
B20 B16 C5 C6 -112.8(8)
C4 B16 C5 B20 -137.8(6)
B19 B16 C5 B20 -39.9(6)
B15 B16 C5 B20 -100.9(7)
B19 B16 C5 C4 97.9(7)
B15 B16 C5 C4 36.9(6)
B20 B16 C5 C4 137.8(6)
C4 B16 C5 B17 -98.5(6)
B19 B16 C5 B17 -0.6(9)
B15 B16 C5 B17 -61.7(8)
B20 B16 C5 B17 39.3(7)
C4 B16 C5 B12 -30.3(6)
B19 B16 C5 B12 67.6(8)
B15 B16 C5 B12 6.6(8)
B20 B16 C5 B12 107.5(7)
C4 B12 C5 C6 -109.6(7)
B13 B12 C5 C6 152.2(7)
B17 B12 C5 C6 114.0(7)
B11 B12 C5 C6 -145.8(7)
C4 B12 C5 B20 99.3(6)
B13 B12 C5 B20 1.1(8)
B17 B12 C5 B20 -37.1(6)
B11 B12 C5 B20 63.1(8)
B13 B12 C5 C4 -98.2(6)
B17 B12 C5 C4 -136.4(6)
B11 B12 C5 C4 -36.2(5)
C4 B12 C5 B17 136.4(6)
B13 B12 C5 B17 38.2(6)
B11 B12 C5 B17 100.2(7)
C4 B12 C5 B16 30.0(6)
B13 B12 C5 B16 -68.2(7)
B17 B12 C5 B16 -106.4(7)
B11 B12 C5 B16 -6.2(8)
C2 C1 Se1 Se2 106.1(5)
B1 C1 Se1 Se2 -43.2(6)
B7 C1 Se1 Se2 173.6(4)
B2 C1 Se1 Se2 34.2(6)
B3 C1 Se1 Se2 -117.9(4)
C1 Se1 Se2 Se3 -95.3(2)
C5 C4 Se3 Se2 104.6(5)
B16 C4 Se3 Se2 171.9(4)
B15 C4 Se3 Se2 -118.8(5)
B11 C4 Se3 Se2 -43.1(6)
B12 C4 Se3 Se2 33.7(6)
Se1 Se2 Se3 C4 -84.8(2)
